data_4100279
loop_
_publ_author_name
'Kleigrewe, Nina'
'Steffen, Winfried'
'Bl\"omker, Tobias'
'Kehr, Gerald'
'Fr\"ohlich, Roland'
'Wibbeling, Birgit'
'Erker, Gerhard'
'Wasilke, Julia-Christina'
'Wu, Guang'
'Bazan, Guillermo C.'

_publ_section_title
;
 Chelate Bis(imino)pyridine Cobalt Complexes: Synthesis, Reduction,
 and Evidence for the Generation of Ethene Polymerization Catalysts by
 Li^+^ Cation Activation
;
_journal_coden_ASTM JACSAT
_journal_issue 40
_journal_name_full 'Journal of the American Chemical Society'
_journal_page_first 13955
_journal_page_last 13968
_journal_paper_doi 10.1021/ja052129k
_journal_volume 127
_journal_year 2005
_chemical_formula_sum 'C68 H53 B Br Co F20 N4'
_chemical_formula_weight 1455.79
_space_group_IT_number 14
_symmetry_cell_setting monoclinic
_symmetry_space_group_name_Hall '-P 2ybc'
_symmetry_space_group_name_H-M 'P 1 21/c 1'
_cell_angle_alpha 90.00
_cell_angle_beta 93.75(1)
_cell_angle_gamma 90.00
_cell_formula_units_Z 4
_cell_length_a 20.027(1)
_cell_length_b 12.241(1)
_cell_length_c 25.895(1)
_cell_measurement_temperature 198(2)
_cell_volume 6334.6(7)
_diffrn_ambient_temperature 198(2)
_exptl_crystal_density_diffrn 1.526
_cod_depositor_comments
;
 Updated bibliographic information.

 Antanas Vaitkus,
 2019-10-02
;
_cod_original_sg_symbol_H-M P21/c
_cod_database_code 4100279

loop_
_symmetry_equiv_pos_as_xyz
'x, y, z'
'-x, y+1/2, -z+1/2'
'-x, -y, -z'
'x, -y-1/2, z-1/2'

loop_
_atom_site_label
_atom_site_type_symbol
_atom_site_fract_x
_atom_site_fract_y
_atom_site_fract_z
_atom_site_U_iso_or_equiv
_atom_site_adp_type
_atom_site_occupancy
_atom_site_symmetry_multiplicity
_atom_site_calc_flag
_atom_site_refinement_flags
_atom_site_disorder_assembly
_atom_site_disorder_group
Co Co 0.23100(3) 0.77781(4) 0.27338(2) 0.02853(14) Uani 1 1 d . . .
N1 N 0.31293(14) 0.6979(2) 0.28529(11) 0.0251(7) Uani 1 1 d . . .
C11 C 0.35488(18) 0.6669(3) 0.24463(14) 0.0282(9) Uani 1 1 d . . .
C12 C 0.40860(18) 0.7347(3) 0.23372(15) 0.0324(9) Uani 1 1 d . . .
C13 C 0.4451(2) 0.7065(4) 0.19164(17) 0.0431(11) Uani 1 1 d . . .
H13 H 0.4816 0.7511 0.1831 0.052 Uiso 1 1 calc R . .
C14 C 0.4295(2) 0.6157(4) 0.16236(17) 0.0477(12) Uani 1 1 d . . .
H14 H 0.4553 0.5978 0.1340 0.057 Uiso 1 1 calc R . .
C15 C 0.3763(2) 0.5499(3) 0.17392(17) 0.0447(11) Uani 1 1 d . . .
H15 H 0.3660 0.4874 0.1532 0.054 Uiso 1 1 calc R . .
C16 C 0.33769(19) 0.5733(3) 0.21508(15) 0.0305(9) Uani 1 1 d . . .
C17 C 0.4274(2) 0.8373(3) 0.26453(17) 0.0438(11) Uani 1 1 d . . .
H17 H 0.3983 0.8405 0.2945 0.053 Uiso 1 1 calc R . .
C18 C 0.4154(3) 0.9399(4) 0.2334(2) 0.0822(19) Uani 1 1 d . . .
H18A H 0.4391 0.9351 0.2015 0.123 Uiso 1 1 calc R . .
H18B H 0.4319 1.0030 0.2537 0.123 Uiso 1 1 calc R . .
H18C H 0.3673 0.9484 0.2246 0.123 Uiso 1 1 calc R . .
C19 C 0.5000(3) 0.8333(5) 0.2863(3) 0.095(2) Uani 1 1 d . . .
H19A H 0.5298 0.8462 0.2584 0.142 Uiso 1 1 calc R . .
H19B H 0.5095 0.7613 0.3017 0.142 Uiso 1 1 calc R . .
H19C H 0.5074 0.8898 0.3129 0.142 Uiso 1 1 calc R . .
C20 C 0.2807(2) 0.4993(3) 0.22837(17) 0.0392(10) Uani 1 1 d . . .
H20 H 0.2470 0.5454 0.2450 0.047 Uiso 1 1 calc R . .
C21 C 0.2451(2) 0.4442(4) 0.1812(2) 0.0644(15) Uani 1 1 d . . .
H21A H 0.2328 0.4995 0.1549 0.097 Uiso 1 1 calc R . .
H21B H 0.2047 0.4073 0.1916 0.097 Uiso 1 1 calc R . .
H21C H 0.2751 0.3905 0.1668 0.097 Uiso 1 1 calc R . .
C22 C 0.3056(3) 0.4131(4) 0.2678(2) 0.0620(14) Uani 1 1 d . . .
H22A H 0.3384 0.3659 0.2523 0.093 Uiso 1 1 calc R . .
H22B H 0.2677 0.3689 0.2778 0.093 Uiso 1 1 calc R . .
H22C H 0.3266 0.4493 0.2985 0.093 Uiso 1 1 calc R . .
C2 C 0.33274(18) 0.6806(3) 0.33377(14) 0.0269(9) Uani 1 1 d . . .
C201 C 0.39580(19) 0.6235(3) 0.35270(16) 0.0381(10) Uani 1 1 d . . .
H20A H 0.4189 0.5963 0.3231 0.057 Uiso 1 1 calc R . .
H20B H 0.3848 0.5620 0.3749 0.057 Uiso 1 1 calc R . .
H20C H 0.4249 0.6748 0.3726 0.057 Uiso 1 1 calc R . .
C3 C 0.28780(18) 0.7261(3) 0.36962(14) 0.0274(8) Uani 1 1 d . . .
N4 N 0.23658(14) 0.7807(2) 0.34298(11) 0.0245(7) Uani 1 1 d . . .
C5 C 0.2913(2) 0.7241(3) 0.42327(15) 0.0355(9) Uani 1 1 d . . .
H5 H 0.3264 0.6857 0.4419 0.043 Uiso 1 1 calc R . .
C6 C 0.2433(2) 0.7787(3) 0.44952(15) 0.0374(10) Uani 1 1 d . . .
H6 H 0.2454 0.7781 0.4863 0.045 Uiso 1 1 calc R . .
C7 C 0.19196(19) 0.8345(3) 0.42194(14) 0.0321(9) Uani 1 1 d . . .
H7 H 0.1589 0.8720 0.4398 0.039 Uiso 1 1 calc R . .
C8 C 0.18937(18) 0.8348(3) 0.36880(14) 0.0262(9) Uani 1 1 d . . .
C9 C 0.14157(18) 0.8881(3) 0.33179(14) 0.0252(8) Uani 1 1 d . . .
C901 C 0.08831(19) 0.9602(3) 0.35045(15) 0.0343(10) Uani 1 1 d . . .
H90A H 0.0655 0.9979 0.3209 0.051 Uiso 1 1 calc R . .
H90B H 0.1085 1.0141 0.3747 0.051 Uiso 1 1 calc R . .
H90C H 0.0559 0.9159 0.3680 0.051 Uiso 1 1 calc R . .
N10 N 0.15288(14) 0.8680(2) 0.28334(11) 0.0240(7) Uani 1 1 d . . .
C111 C 0.11231(18) 0.9139(3) 0.24040(14) 0.0253(8) Uani 1 1 d . . .
C112 C 0.14326(18) 0.9919(3) 0.21005(15) 0.0300(9) Uani 1 1 d . . .
C113 C 0.1096(2) 1.0236(3) 0.16387(16) 0.0384(10) Uani 1 1 d . . .
H113 H 0.1297 1.0753 0.1423 0.046 Uiso 1 1 calc R . .
C114 C 0.0474(2) 0.9815(3) 0.14870(17) 0.0431(11) Uani 1 1 d . . .
H114 H 0.0257 1.0025 0.1165 0.052 Uiso 1 1 calc R . .
C115 C 0.0170(2) 0.9093(3) 0.18019(16) 0.0389(10) Uani 1 1 d . . .
H115 H -0.0263 0.8825 0.1698 0.047 Uiso 1 1 calc R . .
C116 C 0.04794(18) 0.8742(3) 0.22705(15) 0.0299(9) Uani 1 1 d . . .
C117 C 0.21094(19) 1.0407(3) 0.22794(15) 0.0344(10) Uani 1 1 d . . .
H117 H 0.2390 0.9804 0.2439 0.041 Uiso 1 1 calc R . .
C118 C 0.2490(2) 1.0895(4) 0.18411(18) 0.0508(12) Uani 1 1 d . . .
H11A H 0.2256 1.1549 0.1706 0.076 Uiso 1 1 calc R . .
H11B H 0.2515 1.0357 0.1563 0.076 Uiso 1 1 calc R . .
H11C H 0.2944 1.1094 0.1973 0.076 Uiso 1 1 calc R . .
C119 C 0.2030(2) 1.1270(3) 0.26947(17) 0.0480(12) Uani 1 1 d . . .
H11D H 0.1744 1.1861 0.2553 0.072 Uiso 1 1 calc R . .
H11E H 0.2470 1.1564 0.2808 0.072 Uiso 1 1 calc R . .
H11F H 0.1825 1.0939 0.2990 0.072 Uiso 1 1 calc R . .
C120 C 0.01032(19) 0.7942(3) 0.25973(16) 0.0352(10) Uani 1 1 d . . .
H120 H 0.0395 0.7767 0.2915 0.042 Uiso 1 1 calc R . .
C121 C -0.0076(2) 0.6868(3) 0.23172(19) 0.0497(12) Uani 1 1 d . . .
H12A H -0.0363 0.7021 0.2004 0.075 Uiso 1 1 calc R . .
H12B H -0.0313 0.6389 0.2547 0.075 Uiso 1 1 calc R . .
H12C H 0.0335 0.6507 0.2221 0.075 Uiso 1 1 calc R . .
C122 C -0.0544(2) 0.8471(4) 0.27685(18) 0.0508(12) Uani 1 1 d . . .
H12D H -0.0435 0.9158 0.2949 0.076 Uiso 1 1 calc R . .
H12E H -0.0762 0.7974 0.3002 0.076 Uiso 1 1 calc R . .
H12F H -0.0846 0.8619 0.2464 0.076 Uiso 1 1 calc R . .
N21A N 0.21600(16) 0.7555(3) 0.19913(12) 0.0334(8) Uani 1 1 d . . .
C22A C 0.1607(2) 0.6998(4) 0.18405(18) 0.0518(12) Uani 1 1 d . . .
H22D H 0.1337 0.6721 0.2099 0.062 Uiso 1 1 calc R . .
C23A C 0.1412(3) 0.6808(5) 0.1333(2) 0.0799(19) Uani 1 1 d . . .
H23A H 0.1019 0.6399 0.1242 0.096 Uiso 1 1 calc R . .
C24A C 0.1794(3) 0.7219(5) 0.0954(2) 0.0779(18) Uani 1 1 d . . .
H24A H 0.1659 0.7124 0.0598 0.093 Uiso 1 1 calc R . .
C25A C 0.2373(3) 0.7768(4) 0.11022(18) 0.0612(14) Uani 1 1 d . . .
H25A H 0.2655 0.8040 0.0851 0.073 Uiso 1 1 calc R . .
C26A C 0.2537(2) 0.7915(3) 0.16185(16) 0.0423(11) Uani 1 1 d . . .
H26A H 0.2939 0.8294 0.1718 0.051 Uiso 1 1 calc R . .
B1 B 0.2167(2) 0.3296(3) 0.47316(17) 0.0292(10) Uani 1 1 d . . .
C31 C 0.26388(18) 0.2700(3) 0.43144(14) 0.0277(9) Uani 1 1 d . . .
C32 C 0.26177(19) 0.1617(3) 0.41569(15) 0.0306(9) Uani 1 1 d . . .
F32 F 0.21457(11) 0.09226(17) 0.43159(9) 0.0417(6) Uani 1 1 d . . .
C33 C 0.3066(2) 0.1154(3) 0.38336(16) 0.0368(10) Uani 1 1 d . . .
F33 F 0.30020(12) 0.01012(18) 0.36831(10) 0.0529(7) Uani 1 1 d . . .
C34 C 0.3577(2) 0.1764(3) 0.36670(16) 0.0393(10) Uani 1 1 d . . .
F34 F 0.40202(12) 0.1323(2) 0.33535(10) 0.0592(7) Uani 1 1 d . . .
C35 C 0.36415(19) 0.2835(3) 0.38216(15) 0.0345(10) Uani 1 1 d . . .
F35 F 0.41487(11) 0.34442(19) 0.36618(9) 0.0489(6) Uani 1 1 d . . .
C36 C 0.31758(19) 0.3269(3) 0.41306(15) 0.0308(9) Uani 1 1 d . . .
F36 F 0.32587(11) 0.43343(17) 0.42616(9) 0.0423(6) Uani 1 1 d . . .
C41 C 0.15234(19) 0.2553(3) 0.48933(15) 0.0297(9) Uani 1 1 d . . .
C42 C 0.1342(2) 0.2301(3) 0.53848(15) 0.0339(9) Uani 1 1 d . . .
F42 F 0.17368(11) 0.25812(19) 0.58105(9) 0.0460(6) Uani 1 1 d . . .
C43 C 0.0752(2) 0.1763(3) 0.54891(17) 0.0399(10) Uani 1 1 d . . .
F43 F 0.06243(13) 0.1541(2) 0.59846(10) 0.0609(7) Uani 1 1 d . . .
C44 C 0.0310(2) 0.1474(3) 0.50958(19) 0.0426(11) Uani 1 1 d . . .
F44 F -0.02737(12) 0.0986(2) 0.51928(11) 0.0621(8) Uani 1 1 d . . .
C45 C 0.0456(2) 0.1697(3) 0.45952(18) 0.0404(11) Uani 1 1 d . . .
F45 F 0.00272(12) 0.1406(2) 0.42002(11) 0.0601(7) Uani 1 1 d . . .
C46 C 0.1044(2) 0.2227(3) 0.45067(16) 0.0353(10) Uani 1 1 d . . .
F46 F 0.11526(11) 0.24351(18) 0.40045(9) 0.0443(6) Uani 1 1 d . . .
C51 C 0.17820(18) 0.4412(3) 0.44950(15) 0.0312(9) Uani 1 1 d . . .
C52 C 0.1698(2) 0.4729(3) 0.39878(16) 0.0370(10) Uani 1 1 d . . .
F52 F 0.20065(12) 0.4187(2) 0.36141(9) 0.0514(7) Uani 1 1 d . . .
C53 C 0.1298(2) 0.5590(3) 0.38090(17) 0.0412(11) Uani 1 1 d . . .
F53 F 0.12398(13) 0.5844(2) 0.33006(11) 0.0609(8) Uani 1 1 d . . .
C54 C 0.0948(2) 0.6175(3) 0.4153(2) 0.0455(12) Uani 1 1 d . . .
F54 F 0.05438(12) 0.70066(19) 0.39871(12) 0.0650(8) Uani 1 1 d . . .
C55 C 0.1009(2) 0.5900(3) 0.46642(19) 0.0448(11) Uani 1 1 d . . .
F55 F 0.06688(14) 0.6473(2) 0.50108(12) 0.0691(8) Uani 1 1 d . . .
C56 C 0.1417(2) 0.5045(3) 0.48268(16) 0.0363(10) Uani 1 1 d . . .
F56 F 0.14455(12) 0.48127(19) 0.53386(9) 0.0487(6) Uani 1 1 d . . .
C61 C 0.27220(18) 0.3537(3) 0.52205(14) 0.0279(9) Uani 1 1 d . . .
C62 C 0.30302(19) 0.2657(3) 0.54800(15) 0.0311(9) Uani 1 1 d . . .
F62 F 0.28259(11) 0.16286(16) 0.53612(9) 0.0401(6) Uani 1 1 d . . .
C63 C 0.35523(19) 0.2750(3) 0.58542(16) 0.0355(10) Uani 1 1 d . . .
F63 F 0.38251(12) 0.18486(19) 0.60845(10) 0.0520(7) Uani 1 1 d . . .
C64 C 0.37966(19) 0.3759(3) 0.59928(16) 0.0355(10) Uani 1 1 d . . .
F64 F 0.43012(12) 0.3857(2) 0.63567(10) 0.0566(7) Uani 1 1 d . . .
C65 C 0.35153(19) 0.4658(3) 0.57523(16) 0.0344(10) Uani 1 1 d . . .
F65 F 0.37445(12) 0.56619(19) 0.58874(10) 0.0542(7) Uani 1 1 d . . .
C66 C 0.30001(19) 0.4535(3) 0.53770(15) 0.0313(9) Uani 1 1 d . . .
F66 F 0.27754(11) 0.54750(16) 0.51520(9) 0.0409(6) Uani 1 1 d . . .
Br Br 0.50173(4) 0.64984(6) 0.49994(3) 0.0993(3) Uani 1 1 d . . .
C71 C 0.4565(3) 0.7858(4) 0.4935(2) 0.0606(13) Uani 1 1 d . . .
C72 C 0.4134(3) 0.8151(5) 0.5301(2) 0.0669(15) Uani 1 1 d . . .
H72 H 0.4058 0.7678 0.5582 0.080 Uiso 1 1 calc R . .
C73 C 0.3807(3) 0.9166(5) 0.5253(2) 0.0747(16) Uani 1 1 d . . .
H73 H 0.3500 0.9378 0.5499 0.090 Uiso 1 1 calc R . .
C74 C 0.3931(3) 0.9841(5) 0.4857(3) 0.0833(18) Uani 1 1 d . . .
H74 H 0.3717 1.0533 0.4831 0.100 Uiso 1 1 calc R . .
C75 C 0.4369(3) 0.9533(5) 0.4488(2) 0.0832(18) Uani 1 1 d . . .
H75 H 0.4450 1.0008 0.4208 0.100 Uiso 1 1 calc R . .
C76 C 0.4685(3) 0.8526(5) 0.4531(2) 0.0728(16) Uani 1 1 d . . .
H76 H 0.4984 0.8304 0.4281 0.087 Uiso 1 1 calc R . .

loop_
_atom_site_aniso_label
_atom_site_aniso_U_11
_atom_site_aniso_U_22
_atom_site_aniso_U_33
_atom_site_aniso_U_23
_atom_site_aniso_U_13
_atom_site_aniso_U_12
Co 0.0268(3) 0.0321(3) 0.0270(3) 0.0015(2) 0.0044(2) 0.0049(2)
N1 0.0227(17) 0.0253(17) 0.0276(18) 0.0009(13) 0.0051(14) -0.0001(13)
C11 0.022(2) 0.030(2) 0.032(2) 0.0035(17) 0.0021(17) 0.0063(17)
C12 0.026(2) 0.036(2) 0.035(2) 0.0066(18) 0.0005(18) 0.0015(18)
C13 0.033(2) 0.048(3) 0.050(3) 0.008(2) 0.014(2) -0.001(2)
C14 0.047(3) 0.051(3) 0.048(3) 0.003(2) 0.022(2) 0.016(2)
C15 0.051(3) 0.038(2) 0.046(3) -0.006(2) 0.014(2) 0.006(2)
C16 0.030(2) 0.029(2) 0.033(2) 0.0023(17) 0.0037(18) 0.0064(18)
C17 0.038(3) 0.049(3) 0.045(3) 0.000(2) 0.011(2) -0.015(2)
C18 0.109(5) 0.038(3) 0.094(5) -0.009(3) -0.030(4) 0.009(3)
C19 0.071(4) 0.073(4) 0.132(6) 0.012(4) -0.056(4) -0.025(3)
C20 0.032(2) 0.035(2) 0.051(3) -0.006(2) 0.010(2) -0.0009(19)
C21 0.055(3) 0.068(3) 0.070(4) -0.021(3) 0.003(3) -0.014(3)
C22 0.065(3) 0.045(3) 0.077(4) 0.011(3) 0.008(3) -0.016(3)
C2 0.023(2) 0.0254(19) 0.032(2) 0.0055(16) 0.0011(17) -0.0024(16)
C201 0.029(2) 0.047(3) 0.038(2) 0.008(2) 0.0002(19) 0.005(2)
C3 0.027(2) 0.0248(19) 0.031(2) 0.0031(17) 0.0032(17) -0.0036(18)
N4 0.0248(17) 0.0213(15) 0.0275(17) 0.0027(14) 0.0037(14) -0.0026(14)
C5 0.035(2) 0.041(2) 0.031(2) 0.0069(19) 0.0002(18) 0.001(2)
C6 0.042(3) 0.048(2) 0.022(2) 0.0032(19) 0.0052(19) -0.002(2)
C7 0.031(2) 0.038(2) 0.029(2) -0.0007(18) 0.0101(18) -0.0017(19)
C8 0.030(2) 0.0178(18) 0.032(2) 0.0010(16) 0.0101(18) -0.0045(17)
C9 0.024(2) 0.0191(18) 0.033(2) 0.0005(16) 0.0060(17) -0.0033(16)
C901 0.033(2) 0.032(2) 0.039(2) -0.0010(18) 0.0100(19) 0.0011(18)
N10 0.0218(17) 0.0241(16) 0.0266(18) 0.0010(13) 0.0050(14) -0.0013(13)
C111 0.027(2) 0.0232(19) 0.026(2) 0.0041(16) 0.0057(17) 0.0050(17)
C112 0.026(2) 0.030(2) 0.035(2) 0.0012(17) 0.0079(18) 0.0047(18)
C113 0.037(3) 0.042(2) 0.037(2) 0.0141(19) 0.009(2) 0.003(2)
C114 0.040(3) 0.050(3) 0.039(3) 0.013(2) -0.004(2) 0.004(2)
C115 0.021(2) 0.050(3) 0.045(3) 0.002(2) -0.0022(19) 0.000(2)
C116 0.022(2) 0.032(2) 0.036(2) 0.0003(17) 0.0036(18) 0.0021(17)
C117 0.026(2) 0.036(2) 0.042(2) 0.0123(19) 0.0049(19) 0.0041(18)
C118 0.038(3) 0.055(3) 0.060(3) 0.016(2) 0.013(2) -0.007(2)
C119 0.042(3) 0.048(3) 0.054(3) 0.002(2) 0.002(2) -0.014(2)
C120 0.028(2) 0.039(2) 0.039(2) 0.0039(19) 0.0011(18) -0.0071(19)
C121 0.037(3) 0.043(3) 0.071(3) -0.002(2) 0.012(2) -0.013(2)
C122 0.038(3) 0.060(3) 0.056(3) -0.006(2) 0.017(2) -0.005(2)
N21A 0.030(2) 0.041(2) 0.0293(19) 0.0016(15) 0.0027(15) 0.0123(16)
C22A 0.033(3) 0.078(3) 0.044(3) -0.014(2) 0.004(2) -0.002(2)
C23A 0.041(3) 0.139(6) 0.059(4) -0.027(4) -0.003(3) -0.006(3)
C24A 0.070(4) 0.131(5) 0.031(3) -0.014(3) -0.013(3) 0.014(4)
C25A 0.075(4) 0.071(3) 0.038(3) 0.005(3) 0.009(3) 0.011(3)
C26A 0.052(3) 0.041(3) 0.035(3) 0.004(2) 0.005(2) 0.004(2)
B1 0.026(3) 0.030(2) 0.033(3) 0.001(2) 0.007(2) 0.000(2)
C31 0.026(2) 0.027(2) 0.030(2) 0.0022(17) 0.0019(17) -0.0007(17)
C32 0.028(2) 0.030(2) 0.033(2) 0.0000(18) 0.0018(18) -0.0042(18)
F32 0.0357(14) 0.0292(12) 0.0619(17) -0.0068(11) 0.0166(12) -0.0059(11)
C33 0.037(3) 0.028(2) 0.045(3) -0.0075(19) 0.003(2) -0.0019(19)
F33 0.0513(16) 0.0347(14) 0.0746(19) -0.0219(12) 0.0178(14) -0.0043(12)
C34 0.035(3) 0.041(2) 0.043(3) -0.005(2) 0.012(2) 0.004(2)
F34 0.0501(16) 0.0605(17) 0.0709(19) -0.0157(14) 0.0329(14) 0.0030(13)
C35 0.026(2) 0.040(2) 0.038(2) 0.005(2) 0.0088(19) -0.006(2)
F35 0.0374(14) 0.0512(15) 0.0605(17) 0.0027(12) 0.0227(12) -0.0072(12)
C36 0.034(2) 0.025(2) 0.034(2) -0.0017(17) 0.0044(19) -0.0008(18)
F36 0.0468(15) 0.0306(12) 0.0514(15) -0.0004(11) 0.0181(12) -0.0078(11)
C41 0.027(2) 0.024(2) 0.038(2) -0.0036(17) 0.0067(18) 0.0032(17)
C42 0.034(2) 0.033(2) 0.036(2) -0.0068(19) 0.0068(19) 0.0002(19)
F42 0.0466(15) 0.0603(16) 0.0322(13) -0.0027(11) 0.0103(11) -0.0080(12)
C43 0.040(3) 0.037(2) 0.045(3) -0.003(2) 0.019(2) 0.001(2)
F43 0.0595(17) 0.0721(18) 0.0544(17) 0.0080(14) 0.0291(14) -0.0087(14)
C44 0.029(2) 0.032(2) 0.069(3) -0.003(2) 0.015(2) -0.002(2)
F44 0.0330(15) 0.0553(16) 0.101(2) -0.0100(15) 0.0273(14) -0.0126(13)
C45 0.024(2) 0.036(2) 0.061(3) -0.009(2) -0.003(2) 0.000(2)
F45 0.0330(15) 0.0682(18) 0.078(2) -0.0150(15) -0.0063(14) -0.0088(13)
C46 0.033(2) 0.033(2) 0.040(3) -0.002(2) 0.0074(19) 0.004(2)
F46 0.0390(14) 0.0538(15) 0.0397(14) 0.0013(11) -0.0010(11) -0.0021(11)
C51 0.027(2) 0.027(2) 0.039(2) -0.0011(18) 0.0002(18) -0.0044(18)
C52 0.037(3) 0.035(2) 0.040(3) 0.0025(19) 0.006(2) -0.003(2)
F52 0.0607(17) 0.0572(16) 0.0370(15) 0.0085(12) 0.0076(13) 0.0104(13)
C53 0.034(3) 0.039(2) 0.049(3) 0.015(2) -0.004(2) -0.007(2)
F53 0.0606(18) 0.0565(17) 0.0635(19) 0.0242(14) -0.0123(14) -0.0035(14)
C54 0.028(2) 0.028(2) 0.079(4) 0.009(2) -0.006(2) 0.005(2)
F54 0.0478(16) 0.0377(15) 0.107(2) 0.0148(14) -0.0136(16) 0.0098(13)
C55 0.036(3) 0.033(2) 0.066(3) -0.005(2) 0.006(2) 0.005(2)
F55 0.0624(18) 0.0537(17) 0.092(2) -0.0129(15) 0.0122(16) 0.0271(14)
C56 0.035(2) 0.033(2) 0.041(3) -0.0007(19) 0.002(2) 0.002(2)
F56 0.0532(16) 0.0488(15) 0.0449(16) -0.0055(12) 0.0106(12) 0.0122(12)
C61 0.029(2) 0.026(2) 0.030(2) 0.0025(16) 0.0103(17) 0.0033(17)
C62 0.031(2) 0.029(2) 0.034(2) -0.0004(18) 0.0142(18) -0.0015(18)
F62 0.0426(14) 0.0255(12) 0.0521(15) 0.0053(11) 0.0026(11) -0.0004(10)
C63 0.027(2) 0.035(2) 0.045(3) 0.013(2) 0.0078(19) 0.007(2)
F63 0.0480(16) 0.0440(14) 0.0630(17) 0.0186(12) -0.0052(13) 0.0074(12)
C64 0.026(2) 0.042(3) 0.038(2) -0.001(2) -0.0013(19) -0.004(2)
F64 0.0447(16) 0.0614(17) 0.0609(18) -0.0011(13) -0.0183(14) 0.0003(13)
C65 0.029(2) 0.033(2) 0.041(3) -0.0062(19) 0.006(2) -0.0065(19)
F65 0.0547(17) 0.0392(14) 0.0668(18) -0.0078(12) -0.0101(14) -0.0112(12)
C66 0.029(2) 0.027(2) 0.039(2) 0.0048(18) 0.0102(19) 0.0036(18)
F66 0.0497(15) 0.0241(12) 0.0478(15) 0.0014(10) -0.0049(12) 0.0018(11)
Br 0.1146(6) 0.0840(5) 0.1023(6) 0.0044(4) 0.0297(4) 0.0292(4)
C71 0.056(3) 0.066(3) 0.060(3) 0.000(3) 0.006(3) -0.002(3)
C72 0.072(4) 0.072(4) 0.058(4) -0.006(3) 0.009(3) -0.005(3)
C73 0.076(4) 0.095(5) 0.053(4) -0.012(3) 0.000(3) -0.005(4)
C74 0.078(4) 0.084(4) 0.087(5) 0.000(4) -0.007(4) 0.023(4)
C75 0.073(4) 0.096(5) 0.082(5) 0.026(4) 0.013(4) 0.017(4)
C76 0.054(3) 0.099(5) 0.066(4) 0.005(3) 0.010(3) 0.008(3)

loop_
_geom_bond_atom_site_label_1
_geom_bond_atom_site_label_2
_geom_bond_distance
_geom_bond_site_symmetry_2
_geom_bond_publ_flag
Co N4 1.799(3) . ?
Co N1 1.918(3) . ?
Co N10 1.946(3) . ?
Co N21A 1.946(3) . ?
N1 C2 1.309(4) . ?
N1 C11 1.440(5) . ?
C11 C12 1.402(5) . ?
C11 C16 1.408(5) . ?
C12 C13 1.395(5) . ?
C12 C17 1.522(6) . ?
C13 C14 1.370(6) . ?
C14 C15 1.383(6) . ?
C15 C16 1.387(5) . ?
C16 C20 1.514(5) . ?
C17 C18 1.504(6) . ?
C17 C19 1.527(6) . ?
C20 C22 1.528(6) . ?
C20 C21 1.530(6) . ?
C2 C3 1.446(5) . ?
C2 C201 1.498(5) . ?
C3 N4 1.372(4) . ?
C3 C5 1.387(5) . ?
N4 C8 1.365(4) . ?
C5 C6 1.386(5) . ?
C6 C7 1.391(5) . ?
C7 C8 1.374(5) . ?
C8 C9 1.463(5) . ?
C9 N10 1.313(4) . ?
C9 C901 1.489(5) . ?
N10 C111 1.447(4) . ?
C111 C116 1.400(5) . ?
C111 C112 1.405(5) . ?
C112 C113 1.390(5) . ?
C112 C117 1.525(5) . ?
C113 C114 1.381(6) . ?
C114 C115 1.372(6) . ?
C115 C116 1.394(5) . ?
C116 C120 1.525(5) . ?
C117 C119 1.523(6) . ?
C117 C118 1.530(5) . ?
C120 C121 1.533(5) . ?
C120 C122 1.539(5) . ?
N21A C22A 1.337(5) . ?
N21A C26A 1.338(5) . ?
C22A C23A 1.367(6) . ?
C23A C24A 1.377(8) . ?
C24A C25A 1.374(7) . ?
C25A C26A 1.367(6) . ?
B1 C31 1.651(6) . ?
B1 C41 1.654(6) . ?
B1 C61 1.655(6) . ?
B1 C51 1.666(6) . ?
C31 C32 1.387(5) . ?
C31 C36 1.391(5) . ?
C32 F32 1.355(4) . ?
C32 C33 1.388(5) . ?
C33 F33 1.350(4) . ?
C33 C34 1.360(6) . ?
C34 F34 1.353(4) . ?
C34 C35 1.375(5) . ?
C35 F35 1.347(4) . ?
C35 C36 1.375(5) . ?
C36 F36 1.354(4) . ?
C41 C42 1.381(5) . ?
C41 C46 1.399(5) . ?
C42 F42 1.358(4) . ?
C42 C43 1.394(6) . ?
C43 F43 1.352(5) . ?
C43 C44 1.353(6) . ?
C44 F44 1.351(5) . ?
C44 C45 1.375(6) . ?
C45 F45 1.340(5) . ?
C45 C46 1.376(6) . ?
C46 F46 1.357(4) . ?
C51 C52 1.369(5) . ?
C51 C56 1.398(5) . ?
C52 F52 1.354(5) . ?
C52 C53 1.386(6) . ?
C53 F53 1.350(5) . ?
C53 C54 1.371(6) . ?
C54 F54 1.353(4) . ?
C54 C55 1.364(6) . ?
C55 F55 1.357(5) . ?
C55 C56 1.377(6) . ?
C56 F56 1.353(5) . ?
C61 C66 1.392(5) . ?
C61 C62 1.393(5) . ?
C62 F62 1.352(4) . ?
C62 C63 1.383(5) . ?
C63 F63 1.352(4) . ?
C63 C64 1.369(5) . ?
C64 F64 1.341(4) . ?
C64 C65 1.368(5) . ?
C65 F65 1.349(4) . ?
C65 C66 1.379(5) . ?
C66 F66 1.353(4) . ?
Br C71 1.898(5) . ?
C71 C76 1.362(7) . ?
C71 C72 1.370(7) . ?
C72 C73 1.406(7) . ?
C73 C74 1.352(8) . ?
C74 C75 1.390(8) . ?
C75 C76 1.388(8) . ?
